data_2214802
loop_
_publ_author_name
'Rutt, Oliver J.'
'Cowley, Andrew R.'
'Clarke, Simon J.'

_publ_section_title
;
 Bis(ethylamino)tetrafluorosilicon
;
_journal_coeditor_code MG2025
_journal_issue 8
_journal_name_full 'Acta Crystallographica Section E'
_journal_page_first o3406
_journal_page_last o3406
_journal_paper_doi 10.1107/S1600536807032102
_journal_volume 63
_journal_year 2007
_chemical_formula_iupac 'C4 H14 F4 N2 Si'
_chemical_formula_moiety 'C4 H14 F4 N2 Si'
_chemical_formula_sum 'C4 H14 F4 N2 Si'
_chemical_formula_weight 194.25
_chemical_name_systematic
;
bis(ethylamine)tetrafluorosilicon
;
_space_group_IT_number 14
_symmetry_cell_setting monoclinic
_symmetry_space_group_name_Hall '-P 2ybc'
_symmetry_space_group_name_H-M 'P 1 21/c 1'
_atom_sites_solution_hydrogens geom
_atom_sites_solution_primary direct
_cell_angle_alpha 90.00
_cell_angle_beta 99.655(2)
_cell_angle_gamma 90.00
_cell_formula_units_Z 2
_cell_length_a 8.4788(4)
_cell_length_b 6.9602(3)
_cell_length_c 7.2206(4)
_cell_measurement_reflns_used 4140
_cell_measurement_temperature 150
_cell_measurement_theta_max 28
_cell_measurement_theta_min 5
_cell_volume 420.08(4)
_computing_cell_refinement DENZO
_computing_data_collection 'KappaCCD Server Software (Nonius, 1997)'
_computing_data_reduction 'DENZO (Otwinowski & Minor, 1997)'
_computing_molecular_graphics 'ATOMS (Dowty, 2005)'
_computing_publication_material CRYSTALS
_computing_structure_refinement 'CRYSTALS (Betteridge <i>et al.</i>,  2003)'
_computing_structure_solution 'SIR92 (Altomare <i>et al.</i>,  1994)'
_diffrn_ambient_temperature 150
_diffrn_measured_fraction_theta_full 0.999
_diffrn_measured_fraction_theta_max 0.999
_diffrn_measurement_device_type 'Nonius KappaCCD area-detector'
_diffrn_measurement_method \w
_diffrn_radiation_monochromator graphite
_diffrn_radiation_type 'Mo K\a'
_diffrn_radiation_wavelength 0.71073
_diffrn_reflns_av_R_equivalents 0.042
_diffrn_reflns_limit_h_max 10
_diffrn_reflns_limit_h_min -10
_diffrn_reflns_limit_k_max 8
_diffrn_reflns_limit_k_min -8
_diffrn_reflns_limit_l_max 9
_diffrn_reflns_limit_l_min -9
_diffrn_reflns_number 4140
_diffrn_reflns_theta_full 27.464
_diffrn_reflns_theta_max 27.464
_diffrn_reflns_theta_min 5.692
_diffrn_standards_number 0
_exptl_absorpt_coefficient_mu 0.290
_exptl_absorpt_correction_T_max 0.99
_exptl_absorpt_correction_T_min 0.93
_exptl_absorpt_correction_type multi-scan
_exptl_absorpt_process_details '(DENZO/SCALEPACK; Otwinowski & Minor, 1997)'
_exptl_crystal_colour colourless
_exptl_crystal_density_diffrn 1.536
_exptl_crystal_description plate
_exptl_crystal_F_000 204
_exptl_crystal_size_max 0.24
_exptl_crystal_size_mid 0.20
_exptl_crystal_size_min 0.05
_refine_diff_density_max 0.24
_refine_diff_density_min -0.31
_refine_ls_extinction_method none
_refine_ls_goodness_of_fit_ref 1.0710
_refine_ls_hydrogen_treatment mixed
_refine_ls_matrix_type full
_refine_ls_number_parameters 60
_refine_ls_number_reflns 670
_refine_ls_number_restraints 0
_refine_ls_R_factor_all 0.0559
_refine_ls_R_factor_gt 0.0338
_refine_ls_shift/su_max 0.000471
_refine_ls_structure_factor_coef F
_refine_ls_weighting_details
;
 Method, part 1, Chebychev polynomial, (Watkin, 1994, Prince, 1982)
 [weight] = 1.0/[A~0~*T~0~(x)+A~1~*T~1~(x) ... +A~n-1~]*T~n-1~(x)]
 where A~i~ are the Chebychev coefficients listed below and x= Fcalc/Fmax
 Method = Robust Weighting (Prince, 1982)
 W = [weight] * [1-(deltaF/6*sigmaF)^2^]^2^
 A~i~ are:
 1.21 0.411 0.931
;
_refine_ls_weighting_scheme calc
_refine_ls_wR_factor_all 0.0517
_refine_ls_wR_factor_gt 0.0422
_refine_ls_wR_factor_ref 0.0422
_reflns_number_gt 670
_reflns_number_total 946
_reflns_threshold_expression I>3\s(I)
_cod_data_source_file mg2025.cif
_cod_data_source_block I
_cod_original_sg_symbol_H-M 'P 21/c'
_cod_database_code 2214802
_cod_database_fobs_code 2214802

loop_
_symmetry_equiv_pos_as_xyz
x,y,z
-x,-y,-z
-x,y+1/2,-z+1/2
x,-y+1/2,z+1/2

loop_
_atom_site_type_symbol
_atom_site_label
_atom_site_fract_x
_atom_site_fract_y
_atom_site_fract_z
_atom_site_U_iso_or_equiv
_atom_site_adp_type
_atom_site_occupancy
Si Si1 0.5000 0.5000 0.5000 0.0222 Uani 1.0000
F F1 0.54851(14) 0.26642(17) 0.51774(15) 0.0295 Uani 1.0000
F F2 0.65474(14) 0.55391(18) 0.66675(15) 0.0293 Uani 1.0000
N N1 0.6294(2) 0.5299(3) 0.3080(2) 0.0254 Uani 1.0000
C C1 0.7992(3) 0.4765(6) 0.3436(4) 0.0634 Uani 1.0000
C C2 0.8842(3) 0.5125(4) 0.1797(4) 0.0452 Uani 1.0000
H H1 0.595(4) 0.463(4) 0.219(5) 0.042(8) Uiso 1.0000
H H2 0.622(3) 0.638(5) 0.266(4) 0.038(7) Uiso 1.0000
H H11 0.8538 0.5527 0.4533 0.0774 Uiso 1.0000
H H12 0.8073 0.3365 0.3748 0.0774 Uiso 1.0000
H H21 0.9988 0.4730 0.2139 0.0559 Uiso 1.0000
H H22 0.8783 0.6524 0.1475 0.0559 Uiso 1.0000
H H23 0.8319 0.4361 0.0690 0.0559 Uiso 1.0000

loop_
_atom_site_aniso_label
_atom_site_aniso_U_11
_atom_site_aniso_U_22
_atom_site_aniso_U_33
_atom_site_aniso_U_12
_atom_site_aniso_U_13
_atom_site_aniso_U_23
Si1 0.0300(4) 0.0208(4) 0.0167(3) 0.0004(3) 0.0061(2) -0.0001(3)
F1 0.0445(7) 0.0213(6) 0.0249(5) 0.0039(5) 0.0124(4) 0.0028(4)
F2 0.0316(6) 0.0361(7) 0.0200(6) -0.0021(5) 0.0035(4) -0.0027(5)
N1 0.0337(9) 0.0229(10) 0.0206(8) 0.0002(7) 0.0073(6) 0.0010(7)
C1 0.0404(13) 0.117(3) 0.0363(13) 0.0222(16) 0.0156(10) 0.0181(16)
C2 0.0438(12) 0.0520(15) 0.0439(14) -0.0004(12) 0.0199(10) -0.0006(11)

loop_
_atom_type_symbol
_atom_type_scat_dispersion_real
_atom_type_scat_dispersion_imag
_atom_type_scat_source
'C   ' 0.0033 0.0016 International_Tables_Vol_IV_Table_2.2B
'H   ' 0.0000 0.0000 International_Tables_Vol_IV_Table_2.2B
'F   ' 0.0171 0.0103 International_Tables_Vol_IV_Table_2.2B
'N   ' 0.0061 0.0033 International_Tables_Vol_IV_Table_2.2B
'Si  ' 0.0817 0.0704 International_Tables_Vol_IV_Table_2.2B

loop_
_geom_angle_atom_site_label_1
_geom_angle_atom_site_label_2
_geom_angle_atom_site_label_3
_geom_angle_site_symmetry_1
_geom_angle_site_symmetry_3
_geom_angle
_geom_angle_publ_flag
F1 Si1 F1 . 2_666 180. no
F1 Si1 F2 . . 90.56(6) yes
F1 Si1 F2 2_666 . 89.44(6) yes
F1 Si1 F2 . 2_666 89.44(6) no
F1 Si1 F2 2_666 2_666 90.56(6) no
F2 Si1 F2 . 2_666 180. no
F1 Si1 N1 . . 89.86(6) yes
F1 Si1 N1 2_666 . 90.14(6) no
F2 Si1 N1 . . 91.23(6) yes
F2 Si1 N1 2_666 . 88.77(6) no
F1 Si1 N1 . 2_666 90.14(6) no
F1 Si1 N1 2_666 2_666 89.86(6) no
F2 Si1 N1 . 2_666 88.77(6) no
F2 Si1 N1 2_666 2_666 91.23(6) no
N1 Si1 N1 . 2_666 180. no
Si1 N1 C1 . . 120.61(15) yes
Si1 N1 H1 . . 110(2) no
C1 N1 H1 . . 102(2) no
Si1 N1 H2 . . 111.(2) no
C1 N1 H2 . . 108.(2) no
H1 N1 H2 . . 104(3) no
N1 C1 C2 . . 113.9(2) yes
N1 C1 H11 . . 108.357 no
C2 C1 H11 . . 108.357 no
N1 C1 H12 . . 108.357 no
C2 C1 H12 . . 108.357 no
H11 C1 H12 . . 109.467 no
C1 C2 H21 . . 109.467 no
C1 C2 H22 . . 109.467 no
H21 C2 H22 . . 109.476 no
C1 C2 H23 . . 109.467 no
H21 C2 H23 . . 109.476 no
H22 C2 H23 . . 109.476 no

loop_
_geom_bond_atom_site_label_1
_geom_bond_atom_site_label_2
_geom_bond_site_symmetry_2
_geom_bond_distance
_geom_bond_publ_flag
Si1 F1 . 1.6766(12) yes
Si1 F1 2_666 1.6766(12) no
Si1 F2 . 1.6679(11) yes
Si1 F2 2_666 1.6679(11) no
Si1 N1 . 1.9183(17) yes
Si1 N1 2_666 1.9183(17) no
N1 C1 . 1.467(3) yes
N1 H1 . 0.81(3) no
N1 H2 . 0.81(3) no
C1 C2 . 1.506(3) yes
C1 H11 . 1.000 no
C1 H12 . 1.000 no
C2 H21 . 1.000 no
C2 H22 . 1.000 no
C2 H23 . 1.000 no

loop_
_geom_hbond_atom_site_label_D
_geom_hbond_atom_site_label_H
_geom_hbond_atom_site_label_A
_geom_hbond_site_symmetry_A
_geom_hbond_distance_DH
_geom_hbond_distance_HA
_geom_hbond_distance_DA
_geom_hbond_angle_DHA
_geom_hbond_publ_flag
N1 H1 F1 4_554 0.81(3) 2.15(3) 2.938(2) 165(3) yes
N1 H2 F2 4_564 0.81(3) 2.29(3) 3.091(2) 168(3) yes
